data_7241674
loop_
_publ_author_name
'Ebada, Sherif S.'
'Al-Jawabri, Nariman A.'
'Youssef, Fadia S.'
'El-Kashef, Dina H.'
'Knedel, Tim-Oliver'
'Albohy, Amgad'
'Korinek, Michal'
'Hwang, Tsong-Long'
'Chen, Bing-Hung'
'Lin, Guan-Hua'
'Lin, Chia-Yi'
'Aldalaien, Sa'ed M.'
'Disi, Ahmad M.'
'Janiak, Christoph'
'Proksch, Peter'

_publ_section_title
;
 Anti-inflammatory, antiallergic and COVID-19 protease inhibitory
 activities of phytochemicals from the Jordanian hawksbeard:
 identification, structure--activity relationships, molecular modeling and
 impact on its folk medicinal uses
;
_journal_issue 62
_journal_name_full 'RSC Advances'
_journal_page_first 38128
_journal_page_last 38141
_journal_paper_doi 10.1039/D0RA04876C
_journal_volume 10
_journal_year 2020
_chemical_compound_source 'plant Crepis sancta, family Asteraceae, collected Southern Jordan'
_chemical_formula_moiety 'C19 H18 O8'
_chemical_formula_sum 'C19 H18 O8'
_chemical_formula_weight 374.33
_chemical_name_common chrysosplentin
_space_group_crystal_system monoclinic
_space_group_IT_number 4
_space_group_name_Hall 'P 2yb'
_space_group_name_H-M_alt 'P 1 21 1'
_atom_sites_solution_hydrogens mixed
_atom_sites_solution_primary direct
_atom_sites_solution_secondary difmap
_audit_creation_method SHELXL-2016/6
_audit_update_record
;
2020-04-03 deposited with the CCDC.	2020-10-06 downloaded from the CCDC.
;
_cell_angle_alpha 90
_cell_angle_beta 95.789(2)
_cell_angle_gamma 90
_cell_formula_units_Z 4
_cell_length_a 7.2577(3)
_cell_length_b 17.3639(8)
_cell_length_c 13.3620(6)
_cell_measurement_reflns_used 4452
_cell_measurement_temperature 136(2)
_cell_measurement_theta_max 22.863
_cell_measurement_theta_min 2.802
_cell_volume 1675.32(13)
_computing_cell_refinement 'SAINT (Bruker, 2015)'
_computing_data_collection 'APEX2 (Bruker, 2014)'
_computing_data_reduction 'SAINT (Bruker, 2015)'
_computing_molecular_graphics 'DIAMOND 4.5.3 (Crystal Impact, 2018)'
_computing_publication_material 'SHELXL-2017/1 (Sheldrick, 2015b)'
_computing_structure_refinement 'SHELXL-2017/1 (Sheldrick, 2015b)'
_computing_structure_solution 'SHELXT-2015 (Sheldrick 2015a)'
_diffrn_ambient_temperature 136(2)
_diffrn_measured_fraction_theta_full 1.000
_diffrn_measured_fraction_theta_max 0.996
_diffrn_measurement_device_type 'Bruker Kappa APEX-II CCD area detector'
_diffrn_measurement_method '\w scans, \f scans'
_diffrn_radiation_monochromator 'multilayer mirror'
_diffrn_radiation_source 'microfocus sealed tube'
_diffrn_radiation_type MoK\a
_diffrn_radiation_wavelength 0.71073
_diffrn_reflns_av_R_equivalents 0.0668
_diffrn_reflns_av_unetI/netI 0.0682
_diffrn_reflns_Laue_measured_fraction_full 1.000
_diffrn_reflns_Laue_measured_fraction_max 0.996
_diffrn_reflns_limit_h_max 9
_diffrn_reflns_limit_h_min -9
_diffrn_reflns_limit_k_max 22
_diffrn_reflns_limit_k_min -17
_diffrn_reflns_limit_l_max 16
_diffrn_reflns_limit_l_min -17
_diffrn_reflns_number 29961
_diffrn_reflns_point_group_measured_fraction_full 1.000
_diffrn_reflns_point_group_measured_fraction_max 0.996
_diffrn_reflns_theta_full 25.242
_diffrn_reflns_theta_max 27.589
_diffrn_reflns_theta_min 1.532
_exptl_absorpt_coefficient_mu 0.117
_exptl_absorpt_correction_T_max 0.7456
_exptl_absorpt_correction_T_min 0.5541
_exptl_absorpt_correction_type multi-scan
_exptl_absorpt_process_details '(<i>SADABS</i>; Sheldrick, 1996)'
_exptl_crystal_colour colourless
_exptl_crystal_density_diffrn 1.484
_exptl_crystal_density_method 'not measured'
_exptl_crystal_description block
_exptl_crystal_F_000 784
_exptl_crystal_recrystallization_method 'Re-crystallisation from solvent: methanol'
_exptl_crystal_size_max 0.100
_exptl_crystal_size_mid 0.050
_exptl_crystal_size_min 0.050
_refine_diff_density_max 0.256
_refine_diff_density_min -0.211
_refine_diff_density_rms 0.050
_refine_ls_abs_structure_details
;
 Refined as an inversion twin.
;
_refine_ls_abs_structure_Flack 0.1(11)
_refine_ls_extinction_method none
_refine_ls_goodness_of_fit_ref 1.043
_refine_ls_hydrogen_treatment mixed
_refine_ls_matrix_type full
_refine_ls_number_parameters 512
_refine_ls_number_reflns 6958
_refine_ls_number_restraints 1
_refine_ls_restrained_S_all 1.043
_refine_ls_R_factor_all 0.0693
_refine_ls_R_factor_gt 0.0475
_refine_ls_shift/su_max 0.000
_refine_ls_shift/su_mean 0.000
_refine_ls_structure_factor_coef Fsqd
_refine_ls_weighting_details 'w=1/[\s^2^(Fo^2^)+(0.0438P)^2^+0.1359P] where P=(Fo^2^+2Fc^2^)/3'
_refine_ls_weighting_scheme calc
_refine_ls_wR_factor_gt 0.0987
_refine_ls_wR_factor_ref 0.1112
_reflns_Friedel_coverage 0.936
_reflns_Friedel_fraction_full 1.000
_reflns_Friedel_fraction_max 0.995
_reflns_number_gt 5346
_reflns_number_total 6958
_reflns_threshold_expression 'I > 2\s(I)'
_cod_data_source_file d0ra04876c2.cif
_cod_data_source_block mo_tok_dina_csv5_mo2_0ma_a_pl
_cod_original_sg_symbol_H-M 'P 21'
_cod_database_code 7241674
_shelx_shelxl_version_number 2016/6
_shelx_space_group_comment
;
The symmetry employed for this shelxl refinement is uniquely defined
by the following loop, which should always be used as a source of
symmetry information in preference to the above space-group names.
They are only intended as comments.
;
_shelx_estimated_absorpt_t_min 0.988
_shelx_estimated_absorpt_t_max 0.994

loop_
_space_group_symop_operation_xyz
'x, y, z'
'-x, y+1/2, -z'

loop_
_atom_site_label
_atom_site_type_symbol
_atom_site_fract_x
_atom_site_fract_y
_atom_site_fract_z
_atom_site_U_iso_or_equiv
_atom_site_adp_type
_atom_site_occupancy
_atom_site_site_symmetry_order
_atom_site_calc_flag
_atom_site_refinement_flags_posn
_atom_site_refinement_flags_adp
_atom_site_refinement_flags_occupancy
_atom_site_disorder_assembly
_atom_site_disorder_group
O1 O -0.0482(3) 0.54749(14) 0.05069(17) 0.0238(6) Uani 1 1 d . . . . .
C1' C -0.1219(5) 0.4891(2) -0.1053(3) 0.0241(8) Uani 1 1 d . . . . .
O2 O -0.1822(4) 0.34798(16) 0.0113(2) 0.0324(6) Uani 1 1 d . . . . .
C2 C -0.0993(5) 0.4791(2) 0.0046(3) 0.0228(8) Uani 1 1 d . . . . .
C2' C 0.0074(5) 0.5360(2) -0.1479(3) 0.0240(8) Uani 1 1 d . . . . .
H2' H 0.102398 0.560930 -0.105717 0.029 Uiso 1 1 calc R U . . .
O3 O -0.0645(3) 0.35133(15) 0.21771(19) 0.0278(6) Uani 1 1 d . . . . .
C3 C -0.1142(5) 0.4137(2) 0.0585(3) 0.0237(8) Uani 1 1 d . . . . .
C3' C -0.0030(5) 0.5459(2) -0.2501(3) 0.0242(8) Uani 1 1 d . . . . .
O4 O 0.0599(4) 0.42962(16) 0.3756(2) 0.0262(6) Uani 1 1 d . . . . .
C4 C -0.0612(5) 0.4118(2) 0.1666(3) 0.0213(8) Uani 1 1 d . . . . .
C4' C -0.1437(5) 0.5101(2) -0.3133(3) 0.0234(8) Uani 1 1 d . . . . .
C4A C 0.0011(5) 0.4844(2) 0.2104(3) 0.0196(7) Uani 1 1 d . . . . .
H4OO H 0.029(7) 0.384(4) 0.336(4) 0.072(17) Uiso 1 1 d . . . . .
O5 O 0.1443(3) 0.56984(15) 0.45871(17) 0.0234(6) Uani 1 1 d . . . . .
C5 C 0.0569(5) 0.4922(2) 0.3151(3) 0.0201(7) Uani 1 1 d . . . . .
C5' C -0.2731(5) 0.4653(2) -0.2715(3) 0.0284(9) Uani 1 1 d . . . . .
H5' H -0.370605 0.442164 -0.313903 0.034 Uiso 1 1 calc R U . . .
O6 O 0.1627(3) 0.69510(14) 0.33787(18) 0.0239(6) Uani 1 1 d . . . . .
C6 C 0.1072(5) 0.5629(2) 0.3553(3) 0.0206(7) Uani 1 1 d . . . . .
C6' C -0.2624(5) 0.4537(2) -0.1675(3) 0.0282(9) Uani 1 1 d . . . . .
H6' H -0.350525 0.421841 -0.139578 0.034 Uiso 1 1 calc R U . . .
O7 O 0.1158(3) 0.59004(16) -0.29944(19) 0.0295(6) Uani 1 1 d . . . . .
C7 C 0.1069(5) 0.6280(2) 0.2923(3) 0.0203(7) Uani 1 1 d . . . . .
O8 O -0.1576(4) 0.51940(16) -0.41541(19) 0.0292(6) Uani 1 1 d . . . . .
C8 C 0.0553(5) 0.6214(2) 0.1901(3) 0.0215(8) Uani 1 1 d . . . . .
H8 H 0.056229 0.665044 0.147248 0.026 Uiso 1 1 calc R U . . .
C8A C 0.0022(5) 0.5500(2) 0.1517(3) 0.0196(7) Uani 1 1 d . . . . .
H8O H -0.053(7) 0.537(3) -0.432(3) 0.049(14) Uiso 1 1 d . . . . .
O9 O 0.3829(3) 0.07816(14) 0.69962(18) 0.0228(5) Uani 1 1 d . . . . .
C9 C -0.0477(6) 0.2884(3) 0.0061(4) 0.0424(11) Uani 1 1 d . . . . .
H9A H 0.038913 0.302938 -0.042361 0.064 Uiso 1 1 calc R U . . .
H9B H -0.110217 0.240321 -0.015479 0.064 Uiso 1 1 calc R U . . .
H9C H 0.020333 0.281201 0.072576 0.064 Uiso 1 1 calc R U . . .
O10 O 0.5527(4) 0.18252(17) 0.9235(2) 0.0418(8) Uani 1 1 d . . . . .
C10 C 0.3375(5) 0.5780(2) 0.4942(3) 0.0293(9) Uani 1 1 d . . . . .
H10A H 0.407830 0.535548 0.468226 0.044 Uiso 1 1 calc R U . . .
H10B H 0.352324 0.576892 0.567937 0.044 Uiso 1 1 calc R U . . .
H10C H 0.383791 0.627122 0.470693 0.044 Uiso 1 1 calc R U . . .
O11 O 0.6263(4) 0.03304(17) 0.9813(2) 0.0346(7) Uani 1 1 d . . . . .
C11 C 0.1492(5) 0.7628(2) 0.2747(3) 0.0265(8) Uani 1 1 d . . . . .
H11A H 0.229425 0.756735 0.220519 0.040 Uiso 1 1 calc R U . . .
H11B H 0.188299 0.808158 0.315142 0.040 Uiso 1 1 calc R U . . .
H11C H 0.020702 0.769543 0.245762 0.040 Uiso 1 1 calc R U . . .
O12 O 0.6347(4) -0.11241(17) 0.9355(2) 0.0296(6) Uani 1 1 d . . . . .
C12 C 0.2539(6) 0.6328(3) -0.2389(3) 0.0401(11) Uani 1 1 d . . . . .
H12A H 0.321475 0.665781 -0.282270 0.060 Uiso 1 1 calc R U . . .
H12B H 0.340490 0.597126 -0.201989 0.060 Uiso 1 1 calc R U . . .
H12C H 0.194331 0.664873 -0.191144 0.060 Uiso 1 1 calc R U . . .
H12O H 0.656(6) -0.063(3) 0.976(3) 0.042(13) Uiso 1 1 d . . . . .
O13 O 0.5403(4) -0.22448(15) 0.79742(19) 0.0297(6) Uani 1 1 d . . . . .
C13' C 0.3559(5) 0.2116(2) 0.7210(3) 0.0225(8) Uani 1 1 d . . . . .
O14 O 0.3914(4) -0.18699(15) 0.61224(19) 0.0314(6) Uani 1 1 d . . . . .
C14 C 0.4174(5) 0.1374(2) 0.7656(3) 0.0224(8) Uani 1 1 d . . . . .
C14' C 0.2720(5) 0.2123(2) 0.6213(3) 0.0235(8) Uani 1 1 d . . . . .
H14' H 0.254346 0.165217 0.585329 0.028 Uiso 1 1 calc R U . . .
O15 O 0.1296(4) 0.28740(15) 0.47941(19) 0.0310(6) Uani 1 1 d . . . . .
C15 C 0.5023(5) 0.1231(2) 0.8594(3) 0.0257(8) Uani 1 1 d . . . . .
C15' C 0.2151(5) 0.2807(2) 0.5752(3) 0.0237(8) Uani 1 1 d . . . . .
O16 O 0.1946(4) 0.41885(16) 0.5813(2) 0.0324(7) Uani 1 1 d . . . . .
C16 C 0.5512(5) 0.0458(2) 0.8937(3) 0.0245(8) Uani 1 1 d . . . . .
C16' C 0.2432(5) 0.3506(2) 0.6263(3) 0.0242(8) Uani 1 1 d . . . . .
C16A C 0.5113(5) -0.0142(2) 0.8213(3) 0.0214(8) Uani 1 1 d . . . . .
H16O H 0.140(6) 0.413(3) 0.517(4) 0.040(13) Uiso 1 1 d . . . . .
C17 C 0.5538(5) -0.0926(2) 0.8439(3) 0.0228(8) Uani 1 1 d . . . . .
C17' C 0.3204(5) 0.3502(2) 0.7247(3) 0.0262(8) Uani 1 1 d . . . . .
H17' H 0.335651 0.397328 0.760805 0.031 Uiso 1 1 calc R U . . .
C18 C 0.5131(5) -0.1486(2) 0.7722(3) 0.0241(8) Uani 1 1 d . . . . .
C18' C 0.3764(5) 0.2815(2) 0.7718(3) 0.0281(8) Uani 1 1 d . . . . .
H18' H 0.429574 0.282295 0.839736 0.034 Uiso 1 1 calc R U . . .
C19 C 0.4299(5) -0.1272(2) 0.6761(3) 0.0248(8) Uani 1 1 d . . . . .
C20 C 0.3882(5) -0.0508(2) 0.6518(3) 0.0239(8) Uani 1 1 d . . . . .
H20 H 0.332903 -0.036809 0.586881 0.029 Uiso 1 1 calc R U . . .
C20A C 0.4300(4) 0.0035(2) 0.7255(3) 0.0205(8) Uani 1 1 d . . . . .
C21 C 0.4351(9) 0.1903(4) 1.0035(4) 0.075(2) Uani 1 1 d . . . . .
H21A H 0.306318 0.196745 0.974882 0.113 Uiso 1 1 calc R U . . .
H21B H 0.473488 0.235435 1.044502 0.113 Uiso 1 1 calc R U . . .
H21C H 0.445470 0.144035 1.045735 0.113 Uiso 1 1 calc R U . . .
C22 C 0.6833(6) -0.2624(3) 0.7487(3) 0.0367(10) Uani 1 1 d . . . . .
H22A H 0.645958 -0.265685 0.676242 0.055 Uiso 1 1 calc R U . . .
H22B H 0.702708 -0.314371 0.776310 0.055 Uiso 1 1 calc R U . . .
H22C H 0.798661 -0.232927 0.760256 0.055 Uiso 1 1 calc R U . . .
C23 C 0.3353(6) -0.1691(3) 0.5093(3) 0.0341(10) Uani 1 1 d . . . . .
H23A H 0.427766 -0.135487 0.483216 0.051 Uiso 1 1 calc R U . . .
H23B H 0.215240 -0.142873 0.504167 0.051 Uiso 1 1 calc R U . . .
H23C H 0.324544 -0.216833 0.469929 0.051 Uiso 1 1 calc R U . . .
C24 C 0.0466(6) 0.2188(2) 0.4338(3) 0.0320(9) Uani 1 1 d . . . . .
H24A H -0.023546 0.232089 0.369582 0.048 Uiso 1 1 calc R U . . .
H24B H -0.036896 0.195898 0.478762 0.048 Uiso 1 1 calc R U . . .
H24C H 0.144007 0.181749 0.421968 0.048 Uiso 1 1 calc R U . . .

loop_
_atom_site_aniso_label
_atom_site_aniso_U_11
_atom_site_aniso_U_22
_atom_site_aniso_U_33
_atom_site_aniso_U_23
_atom_site_aniso_U_13
_atom_site_aniso_U_12
O1 0.0351(14) 0.0219(13) 0.0138(13) -0.0007(10) -0.0008(10) -0.0051(11)
C1' 0.033(2) 0.0229(19) 0.0165(19) -0.0009(15) 0.0000(15) 0.0000(15)
O2 0.0409(15) 0.0254(14) 0.0297(16) -0.0063(13) -0.0029(12) -0.0045(12)
C2 0.0254(18) 0.026(2) 0.0165(19) -0.0030(16) -0.0010(14) -0.0028(15)
C2' 0.0280(18) 0.0244(19) 0.019(2) -0.0034(16) -0.0027(14) -0.0005(14)
O3 0.0388(15) 0.0216(14) 0.0232(15) 0.0024(12) 0.0035(11) -0.0024(12)
C3 0.0276(18) 0.025(2) 0.018(2) -0.0035(16) 0.0006(14) -0.0013(15)
C3' 0.0288(19) 0.0218(19) 0.022(2) 0.0018(15) 0.0026(15) -0.0013(14)
O4 0.0375(15) 0.0207(14) 0.0201(15) 0.0026(12) 0.0012(11) -0.0015(11)
C4 0.0224(17) 0.0232(19) 0.019(2) -0.0034(16) 0.0058(14) 0.0022(14)
C4' 0.0284(18) 0.0246(19) 0.017(2) -0.0008(15) -0.0004(14) 0.0009(15)
C4A 0.0214(17) 0.0205(18) 0.0168(19) -0.0029(15) 0.0018(14) 0.0004(14)
O5 0.0274(13) 0.0290(15) 0.0136(13) -0.0009(11) 0.0009(10) -0.0020(11)
C5 0.0258(18) 0.0178(18) 0.0170(19) 0.0026(15) 0.0034(14) 0.0038(14)
C5' 0.031(2) 0.032(2) 0.021(2) -0.0043(17) -0.0032(16) -0.0051(16)
O6 0.0358(14) 0.0173(13) 0.0181(14) 0.0011(11) 0.0007(10) -0.0019(11)
C6 0.0258(17) 0.0232(19) 0.0132(19) 0.0011(15) 0.0032(13) 0.0021(14)
C6' 0.0287(19) 0.031(2) 0.024(2) -0.0023(17) 0.0007(16) -0.0051(16)
O7 0.0339(15) 0.0340(16) 0.0201(14) -0.0022(12) -0.0001(11) -0.0120(12)
C7 0.0239(17) 0.0210(19) 0.0162(19) -0.0043(15) 0.0027(14) -0.0014(14)
O8 0.0344(16) 0.0361(16) 0.0160(15) -0.0011(12) -0.0026(11) -0.0076(13)
C8 0.0281(18) 0.0202(18) 0.016(2) 0.0025(15) 0.0029(14) -0.0009(14)
C8A 0.0214(17) 0.0252(19) 0.0124(18) -0.0027(15) 0.0022(13) 0.0016(14)
O9 0.0279(13) 0.0200(13) 0.0197(14) 0.0004(11) -0.0010(10) 0.0006(10)
C9 0.055(3) 0.032(2) 0.039(3) -0.011(2) 0.001(2) 0.001(2)
O10 0.0586(19) 0.0288(16) 0.0338(18) -0.0118(13) -0.0161(14) 0.0098(14)
C10 0.0285(19) 0.038(2) 0.021(2) 0.0001(18) 0.0007(15) -0.0012(17)
O11 0.0421(16) 0.0334(17) 0.0257(16) -0.0027(13) -0.0094(12) 0.0057(12)
C11 0.039(2) 0.0181(19) 0.022(2) 0.0013(15) -0.0015(16) -0.0046(15)
O12 0.0364(15) 0.0308(16) 0.0199(15) 0.0022(12) -0.0052(11) 0.0023(12)
C12 0.044(3) 0.046(3) 0.029(2) -0.001(2) -0.0012(19) -0.021(2)
O13 0.0403(15) 0.0238(15) 0.0253(15) 0.0042(12) 0.0054(11) 0.0012(12)
C13' 0.0190(17) 0.026(2) 0.023(2) 0.0021(16) 0.0023(14) -0.0012(14)
O14 0.0490(17) 0.0213(14) 0.0229(16) -0.0002(12) -0.0015(12) -0.0045(12)
C14 0.0197(17) 0.024(2) 0.023(2) -0.0019(16) 0.0033(14) -0.0004(14)
C14' 0.0268(19) 0.0227(19) 0.021(2) 0.0002(16) 0.0020(15) -0.0007(15)
O15 0.0465(16) 0.0228(14) 0.0220(15) 0.0015(12) -0.0053(12) -0.0021(12)
C15 0.0267(19) 0.026(2) 0.024(2) -0.0086(16) -0.0017(15) -0.0009(15)
C15' 0.0265(18) 0.023(2) 0.022(2) -0.0008(16) 0.0026(15) -0.0030(15)
O16 0.0469(17) 0.0216(15) 0.0270(17) 0.0019(13) -0.0039(13) -0.0011(12)
C16 0.0228(18) 0.028(2) 0.022(2) 0.0004(16) -0.0019(15) 0.0039(15)
C16' 0.0260(18) 0.0195(18) 0.027(2) 0.0039(17) 0.0032(15) -0.0005(15)
C16A 0.0210(17) 0.0238(19) 0.0189(19) 0.0004(15) 0.0003(14) -0.0006(14)
C17 0.0217(17) 0.026(2) 0.021(2) 0.0045(16) 0.0021(14) -0.0003(14)
C17' 0.0259(18) 0.0237(19) 0.029(2) -0.0066(17) 0.0008(15) -0.0035(15)
C18 0.0290(18) 0.0215(19) 0.022(2) 0.0058(16) 0.0044(15) -0.0007(15)
C18' 0.0288(19) 0.029(2) 0.025(2) -0.0018(18) -0.0009(15) -0.0020(16)
C19 0.0299(19) 0.024(2) 0.020(2) -0.0021(16) 0.0027(15) -0.0070(15)
C20 0.0283(19) 0.026(2) 0.017(2) 0.0021(16) 0.0015(15) -0.0020(15)
C20A 0.0202(17) 0.0222(19) 0.019(2) 0.0051(15) 0.0009(14) 0.0004(14)
C21 0.129(5) 0.071(4) 0.024(3) -0.014(3) -0.003(3) 0.050(4)
C22 0.037(2) 0.032(2) 0.041(3) -0.0023(19) 0.0051(19) 0.0054(18)
C23 0.045(2) 0.032(2) 0.023(2) -0.0022(18) -0.0052(18) 0.0009(18)
C24 0.046(2) 0.027(2) 0.022(2) 0.0021(17) -0.0015(17) -0.0055(17)

loop_
_atom_type_symbol
_atom_type_description
_atom_type_scat_dispersion_real
_atom_type_scat_dispersion_imag
_atom_type_scat_source
C C 0.0033 0.0016 'International Tables Vol C Tables 4.2.6.8 and 6.1.1.4'
H H 0.0000 0.0000 'International Tables Vol C Tables 4.2.6.8 and 6.1.1.4'
O O 0.0106 0.0060 'International Tables Vol C Tables 4.2.6.8 and 6.1.1.4'

loop_
_geom_angle_atom_site_label_1
_geom_angle_atom_site_label_2
_geom_angle_atom_site_label_3
_geom_angle
_geom_angle_site_symmetry_1
_geom_angle_site_symmetry_3
_geom_angle_publ_flag
C8A O1 C2 120.4(3) . . ?
C6' C1' C2' 119.5(3) . . ?
C6' C1' C2 123.1(3) . . ?
C2' C1' C2 117.4(3) . . ?
C3 O2 C9 114.1(3) . . ?
C3 C2 O1 121.2(3) . . ?
C3 C2 C1' 128.5(3) . . ?
O1 C2 C1' 110.2(3) . . ?
C3' C2' C1' 120.3(3) . . ?
C3' C2' H2' 119.9 . . ?
C1' C2' H2' 119.9 . . ?
C2 C3 O2 119.8(3) . . ?
C2 C3 C4 121.3(3) . . ?
O2 C3 C4 119.0(3) . . ?
C2' C3' O7 125.1(3) . . ?
C2' C3' C4' 120.5(3) . . ?
O7 C3' C4' 114.4(3) . . ?
C5 O4 H4OO 110(3) . . ?
O3 C4 C4A 122.2(3) . . ?
O3 C4 C3 122.8(3) . . ?
C4A C4 C3 115.0(3) . . ?
O8 C4' C5' 119.0(3) . . ?
O8 C4' C3' 121.7(3) . . ?
C5' C4' C3' 119.3(3) . . ?
C8A C4A C5 117.5(3) . . ?
C8A C4A C4 120.6(3) . . ?
C5 C4A C4 121.8(3) . . ?
C6 O5 C10 114.9(3) . . ?
O4 C5 C6 119.7(3) . . ?
O4 C5 C4A 119.8(3) . . ?
C6 C5 C4A 120.5(3) . . ?
C4' C5' C6' 120.8(3) . . ?
C4' C5' H5' 119.6 . . ?
C6' C5' H5' 119.6 . . ?
C7 O6 C11 115.9(3) . . ?
C5 C6 O5 119.0(3) . . ?
C5 C6 C7 119.9(3) . . ?
O5 C6 C7 120.9(3) . . ?
C1' C6' C5' 119.6(4) . . ?
C1' C6' H6' 120.2 . . ?
C5' C6' H6' 120.2 . . ?
C3' O7 C12 117.2(3) . . ?
O6 C7 C8 123.6(3) . . ?
O6 C7 C6 116.0(3) . . ?
C8 C7 C6 120.4(3) . . ?
C4' O8 H8O 109(3) . . ?
C8A C8 C7 118.6(3) . . ?
C8A C8 H8 120.7 . . ?
C7 C8 H8 120.7 . . ?
O1 C8A C4A 121.3(3) . . ?
O1 C8A C8 115.6(3) . . ?
C4A C8A C8 123.1(3) . . ?
C14 O9 C20A 121.6(3) . . ?
O2 C9 H9A 109.5 . . ?
O2 C9 H9B 109.5 . . ?
H9A C9 H9B 109.5 . . ?
O2 C9 H9C 109.5 . . ?
H9A C9 H9C 109.5 . . ?
H9B C9 H9C 109.5 . . ?
C15 O10 C21 113.3(4) . . ?
O5 C10 H10A 109.5 . . ?
O5 C10 H10B 109.5 . . ?
H10A C10 H10B 109.5 . . ?
O5 C10 H10C 109.5 . . ?
H10A C10 H10C 109.5 . . ?
H10B C10 H10C 109.5 . . ?
O6 C11 H11A 109.5 . . ?
O6 C11 H11B 109.5 . . ?
H11A C11 H11B 109.5 . . ?
O6 C11 H11C 109.5 . . ?
H11A C11 H11C 109.5 . . ?
H11B C11 H11C 109.5 . . ?
C17 O12 H12O 107(2) . . ?
O7 C12 H12A 109.5 . . ?
O7 C12 H12B 109.5 . . ?
H12A C12 H12B 109.5 . . ?
O7 C12 H12C 109.5 . . ?
H12A C12 H12C 109.5 . . ?
H12B C12 H12C 109.5 . . ?
C18 O13 C22 114.9(3) . . ?
C18' C13' C14' 118.0(3) . . ?
C18' C13' C14 123.6(3) . . ?
C14' C13' C14 118.4(3) . . ?
C19 O14 C23 117.4(3) . . ?
O9 C14 C15 119.6(3) . . ?
O9 C14 C13' 111.8(3) . . ?
C15 C14 C13' 128.6(4) . . ?
C15' C14' C13' 120.6(3) . . ?
C15' C14' H14' 119.7 . . ?
C13' C14' H14' 119.7 . . ?
C15' O15 C24 117.1(3) . . ?
C14 C15 O10 120.4(4) . . ?
C14 C15 C16 122.2(3) . . ?
O10 C15 C16 117.3(3) . . ?
O15 C15' C14' 125.1(3) . . ?
O15 C15' C16' 114.4(3) . . ?
C14' C15' C16' 120.5(3) . . ?
C16' O16 H16O 113(3) . . ?
O11 C16 C16A 122.7(3) . . ?
O11 C16 C15 121.7(3) . . ?
C16A C16 C15 115.7(3) . . ?
O16 C16' C17' 119.3(3) . . ?
O16 C16' C15' 121.5(3) . . ?
C17' C16' C15' 119.2(4) . . ?
C20A C16A C17 118.2(3) . . ?
C20A C16A C16 120.0(3) . . ?
C17 C16A C16 121.9(3) . . ?
O12 C17 C18 119.7(3) . . ?
O12 C17 C16A 120.2(3) . . ?
C18 C17 C16A 120.1(3) . . ?
C16' C17' C18' 120.6(4) . . ?
C16' C17' H17' 119.7 . . ?
C18' C17' H17' 119.7 . . ?
O13 C18 C17 119.5(3) . . ?
O13 C18 C19 121.0(3) . . ?
C17 C18 C19 119.2(3) . . ?
C17' C18' C13' 121.1(3) . . ?
C17' C18' H18' 119.5 . . ?
C13' C18' H18' 119.5 . . ?
O14 C19 C20 123.8(3) . . ?
O14 C19 C18 114.4(3) . . ?
C20 C19 C18 121.8(3) . . ?
C20A C20 C19 117.4(3) . . ?
C20A C20 H20 121.3 . . ?
C19 C20 H20 121.3 . . ?
O9 C20A C20 115.8(3) . . ?
O9 C20A C16A 120.8(3) . . ?
C20 C20A C16A 123.3(3) . . ?
O10 C21 H21A 109.5 . . ?
O10 C21 H21B 109.5 . . ?
H21A C21 H21B 109.5 . . ?
O10 C21 H21C 109.5 . . ?
H21A C21 H21C 109.5 . . ?
H21B C21 H21C 109.5 . . ?
O13 C22 H22A 109.5 . . ?
O13 C22 H22B 109.5 . . ?
H22A C22 H22B 109.5 . . ?
O13 C22 H22C 109.5 . . ?
H22A C22 H22C 109.5 . . ?
H22B C22 H22C 109.5 . . ?
O14 C23 H23A 109.5 . . ?
O14 C23 H23B 109.5 . . ?
H23A C23 H23B 109.5 . . ?
O14 C23 H23C 109.5 . . ?
H23A C23 H23C 109.5 . . ?
H23B C23 H23C 109.5 . . ?
O15 C24 H24A 109.5 . . ?
O15 C24 H24B 109.5 . . ?
H24A C24 H24B 109.5 . . ?
O15 C24 H24C 109.5 . . ?
H24A C24 H24C 109.5 . . ?
H24B C24 H24C 109.5 . . ?

loop_
_geom_bond_atom_site_label_1
_geom_bond_atom_site_label_2
_geom_bond_distance
_geom_bond_site_symmetry_2
_geom_bond_publ_flag
O1 C8A 1.364(4) . ?
O1 C2 1.371(4) . ?
C1' C6' 1.392(5) . ?
C1' C2' 1.406(5) . ?
C1' C2 1.470(5) . ?
O2 C3 1.372(4) . ?
O2 C9 1.428(5) . ?
C2 C3 1.356(5) . ?
C2' C3' 1.371(5) . ?
C2' H2' 0.9500 . ?
O3 C4 1.254(4) . ?
C3 C4 1.457(5) . ?
C3' O7 1.371(4) . ?
C3' C4' 1.402(5) . ?
O4 C5 1.353(4) . ?
O4 H4OO 0.97(6) . ?
C4 C4A 1.444(5) . ?
C4' O8 1.367(4) . ?
C4' C5' 1.380(5) . ?
C4A C8A 1.382(5) . ?
C4A C5 1.423(5) . ?
O5 C6 1.386(4) . ?
O5 C10 1.442(4) . ?
C5 C6 1.375(5) . ?
C5' C6' 1.398(5) . ?
C5' H5' 0.9500 . ?
O6 C7 1.357(4) . ?
O6 C11 1.445(4) . ?
C6 C7 1.410(5) . ?
C6' H6' 0.9500 . ?
O7 C12 1.430(4) . ?
C7 C8 1.384(5) . ?
O8 H8O 0.87(5) . ?
C8 C8A 1.382(5) . ?
C8 H8 0.9500 . ?
O9 C14 1.361(4) . ?
O9 C20A 1.375(4) . ?
C9 H9A 0.9800 . ?
C9 H9B 0.9800 . ?
C9 H9C 0.9800 . ?
O10 C15 1.368(4) . ?
O10 C21 1.441(6) . ?
C10 H10A 0.9800 . ?
C10 H10B 0.9800 . ?
C10 H10C 0.9800 . ?
O11 C16 1.260(4) . ?
C11 H11A 0.9800 . ?
C11 H11B 0.9800 . ?
C11 H11C 0.9800 . ?
O12 C17 1.347(4) . ?
O12 H12O 1.02(5) . ?
C12 H12A 0.9800 . ?
C12 H12B 0.9800 . ?
C12 H12C 0.9800 . ?
O13 C18 1.369(4) . ?
O13 C22 1.439(5) . ?
C13' C18' 1.391(5) . ?
C13' C14' 1.408(5) . ?
C13' C14 1.470(5) . ?
O14 C19 1.355(4) . ?
O14 C23 1.428(5) . ?
C14 C15 1.363(5) . ?
C14' C15' 1.383(5) . ?
C14' H14' 0.9500 . ?
O15 C15' 1.370(4) . ?
O15 C24 1.442(5) . ?
C15 C16 1.451(5) . ?
C15' C16' 1.397(5) . ?
O16 C16' 1.360(4) . ?
O16 H16O 0.92(5) . ?
C16 C16A 1.432(5) . ?
C16' C17' 1.377(5) . ?
C16A C20A 1.389(5) . ?
C16A C17 1.421(5) . ?
C17 C18 1.377(5) . ?
C17' C18' 1.390(5) . ?
C17' H17' 0.9500 . ?
C18 C19 1.412(5) . ?
C18' H18' 0.9500 . ?
C19 C20 1.391(5) . ?
C20 C20A 1.376(5) . ?
C20 H20 0.9500 . ?
C21 H21A 0.9800 . ?
C21 H21B 0.9800 . ?
C21 H21C 0.9800 . ?
C22 H22A 0.9800 . ?
C22 H22B 0.9800 . ?
C22 H22C 0.9800 . ?
C23 H23A 0.9800 . ?
C23 H23B 0.9800 . ?
C23 H23C 0.9800 . ?
C24 H24A 0.9800 . ?
C24 H24B 0.9800 . ?
C24 H24C 0.9800 . ?

loop_
_geom_hbond_atom_site_label_D
_geom_hbond_atom_site_label_H
_geom_hbond_atom_site_label_A
_geom_hbond_distance_DH
_geom_hbond_distance_HA
_geom_hbond_distance_DA
_geom_hbond_angle_DHA
_geom_hbond_site_symmetry_A
O4 H4OO O3 0.97(6) 1.75(5) 2.594(4) 144(5) .
O8 H8O O5 0.87(5) 2.22(5) 3.023(4) 154(4) 1_554
O8 H8O O7 0.87(5) 2.25(5) 2.688(3) 111(4) .
O12 H12O O11 1.02(5) 1.68(5) 2.601(4) 148(4) .
O16 H16O O4 0.92(5) 1.94(5) 2.829(4) 163(4) .

loop_
_geom_torsion_atom_site_label_1
_geom_torsion_atom_site_label_2
_geom_torsion_atom_site_label_3
_geom_torsion_atom_site_label_4
_geom_torsion
_geom_torsion_site_symmetry_1
_geom_torsion_site_symmetry_2
_geom_torsion_site_symmetry_3
_geom_torsion_site_symmetry_4
_geom_torsion_publ_flag
C8A O1 C2 C3 4.9(5) . . . . ?
C8A O1 C2 C1' -172.1(3) . . . . ?
C6' C1' C2 C3 42.3(6) . . . . ?
C2' C1' C2 C3 -136.8(4) . . . . ?
C6' C1' C2 O1 -141.0(4) . . . . ?
C2' C1' C2 O1 39.9(4) . . . . ?
C6' C1' C2' C3' -1.0(6) . . . . ?
C2 C1' C2' C3' 178.2(3) . . . . ?
O1 C2 C3 O2 173.9(3) . . . . ?
C1' C2 C3 O2 -9.7(6) . . . . ?
O1 C2 C3 C4 -5.4(5) . . . . ?
C1' C2 C3 C4 171.0(3) . . . . ?
C9 O2 C3 C2 111.2(4) . . . . ?
C9 O2 C3 C4 -69.5(4) . . . . ?
C1' C2' C3' O7 -179.9(4) . . . . ?
C1' C2' C3' C4' 0.7(6) . . . . ?
C2 C3 C4 O3 -176.3(3) . . . . ?
O2 C3 C4 O3 4.4(5) . . . . ?
C2 C3 C4 C4A 1.9(5) . . . . ?
O2 C3 C4 C4A -177.4(3) . . . . ?
C2' C3' C4' O8 179.6(3) . . . . ?
O7 C3' C4' O8 0.2(5) . . . . ?
C2' C3' C4' C5' 0.6(6) . . . . ?
O7 C3' C4' C5' -178.9(3) . . . . ?
O3 C4 C4A C8A -179.8(3) . . . . ?
C3 C4 C4A C8A 2.0(4) . . . . ?
O3 C4 C4A C5 -2.1(5) . . . . ?
C3 C4 C4A C5 179.7(3) . . . . ?
C8A C4A C5 O4 -179.4(3) . . . . ?
C4 C4A C5 O4 2.9(5) . . . . ?
C8A C4A C5 C6 0.8(5) . . . . ?
C4 C4A C5 C6 -176.9(3) . . . . ?
O8 C4' C5' C6' 179.2(3) . . . . ?
C3' C4' C5' C6' -1.7(6) . . . . ?
O4 C5 C6 O5 -5.7(5) . . . . ?
C4A C5 C6 O5 174.1(3) . . . . ?
O4 C5 C6 C7 179.1(3) . . . . ?
C4A C5 C6 C7 -1.1(5) . . . . ?
C10 O5 C6 C5 106.4(4) . . . . ?
C10 O5 C6 C7 -78.5(4) . . . . ?
C2' C1' C6' C5' -0.1(6) . . . . ?
C2 C1' C6' C5' -179.2(4) . . . . ?
C4' C5' C6' C1' 1.4(6) . . . . ?
C2' C3' O7 C12 -4.1(5) . . . . ?
C4' C3' O7 C12 175.3(3) . . . . ?
C11 O6 C7 C8 5.7(5) . . . . ?
C11 O6 C7 C6 -175.6(3) . . . . ?
C5 C6 C7 O6 -178.5(3) . . . . ?
O5 C6 C7 O6 6.4(5) . . . . ?
C5 C6 C7 C8 0.3(5) . . . . ?
O5 C6 C7 C8 -174.8(3) . . . . ?
O6 C7 C8 C8A 179.4(3) . . . . ?
C6 C7 C8 C8A 0.8(5) . . . . ?
C2 O1 C8A C4A -0.8(5) . . . . ?
C2 O1 C8A C8 178.6(3) . . . . ?
C5 C4A C8A O1 179.6(3) . . . . ?
C4 C4A C8A O1 -2.6(5) . . . . ?
C5 C4A C8A C8 0.3(5) . . . . ?
C4 C4A C8A C8 178.0(3) . . . . ?
C7 C8 C8A O1 179.6(3) . . . . ?
C7 C8 C8A C4A -1.1(5) . . . . ?
C20A O9 C14 C15 0.7(5) . . . . ?
C20A O9 C14 C13' 179.7(3) . . . . ?
C18' C13' C14 O9 -179.3(3) . . . . ?
C14' C13' C14 O9 0.5(4) . . . . ?
C18' C13' C14 C15 -0.3(6) . . . . ?
C14' C13' C14 C15 179.5(3) . . . . ?
C18' C13' C14' C15' 1.1(5) . . . . ?
C14 C13' C14' C15' -178.7(3) . . . . ?
O9 C14 C15 O10 174.2(3) . . . . ?
C13' C14 C15 O10 -4.6(6) . . . . ?
O9 C14 C15 C16 -2.6(5) . . . . ?
C13' C14 C15 C16 178.5(3) . . . . ?
C21 O10 C15 C14 106.1(4) . . . . ?
C21 O10 C15 C16 -76.9(4) . . . . ?
C24 O15 C15' C14' 18.3(5) . . . . ?
C24 O15 C15' C16' -161.8(3) . . . . ?
C13' C14' C15' O15 -178.8(3) . . . . ?
C13' C14' C15' C16' 1.2(5) . . . . ?
C14 C15 C16 O11 -178.5(3) . . . . ?
O10 C15 C16 O11 4.5(5) . . . . ?
C14 C15 C16 C16A 2.4(5) . . . . ?
O10 C15 C16 C16A -174.6(3) . . . . ?
O15 C15' C16' O16 -2.4(5) . . . . ?
C14' C15' C16' O16 177.5(3) . . . . ?
O15 C15' C16' C17' 177.1(3) . . . . ?
C14' C15' C16' C17' -3.0(5) . . . . ?
O11 C16 C16A C20A -179.3(3) . . . . ?
C15 C16 C16A C20A -0.3(5) . . . . ?
O11 C16 C16A C17 0.2(5) . . . . ?
C15 C16 C16A C17 179.2(3) . . . . ?
C20A C16A C17 O12 179.2(3) . . . . ?
C16 C16A C17 O12 -0.3(5) . . . . ?
C20A C16A C17 C18 -0.5(5) . . . . ?
C16 C16A C17 C18 180.0(3) . . . . ?
O16 C16' C17' C18' -178.1(3) . . . . ?
C15' C16' C17' C18' 2.4(5) . . . . ?
C22 O13 C18 C17 -113.7(4) . . . . ?
C22 O13 C18 C19 71.5(4) . . . . ?
O12 C17 C18 O13 5.8(5) . . . . ?
C16A C17 C18 O13 -174.5(3) . . . . ?
O12 C17 C18 C19 -179.4(3) . . . . ?
C16A C17 C18 C19 0.3(5) . . . . ?
C16' C17' C18' C13' 0.0(5) . . . . ?
C14' C13' C18' C17' -1.7(5) . . . . ?
C14 C13' C18' C17' 178.1(3) . . . . ?
C23 O14 C19 C20 11.5(5) . . . . ?
C23 O14 C19 C18 -170.1(3) . . . . ?
O13 C18 C19 O14 -3.5(5) . . . . ?
C17 C18 C19 O14 -178.3(3) . . . . ?
O13 C18 C19 C20 174.9(3) . . . . ?
C17 C18 C19 C20 0.1(5) . . . . ?
O14 C19 C20 C20A 177.9(3) . . . . ?
C18 C19 C20 C20A -0.4(5) . . . . ?
C14 O9 C20A C20 -179.8(3) . . . . ?
C14 O9 C20A C16A 1.4(4) . . . . ?
C19 C20 C20A O9 -178.5(3) . . . . ?
C19 C20 C20A C16A 0.2(5) . . . . ?
C17 C16A C20A O9 178.9(3) . . . . ?
C16 C16A C20A O9 -1.5(5) . . . . ?
C17 C16A C20A C20 0.2(5) . . . . ?
C16 C16A C20A C20 179.8(3) . . . . ?
